data_4342091
loop_
_publ_author_name
'Duan, Jingui'
'Higuchi, Masakazu'
'Kitagawa, Susumu'

_publ_section_title
;
 Predesign and systematic synthesis of 11 highly porous coordination
 polymers with unprecedented topology.
;
_journal_issue 4
_journal_name_full 'Inorganic chemistry'
_journal_page_first 1645
_journal_page_last 1649
_journal_paper_doi 10.1021/ic502643m
_journal_volume 54
_journal_year 2015
_chemical_formula_sum 'C38 H24 N3 O17 Zn4'
_chemical_formula_weight 1056.08
_chemical_name_systematic
; 
 ? 
;
_space_group_IT_number 14
_symmetry_space_group_name_Hall '-P 2yn'
_symmetry_space_group_name_H-M 'P 1 21/n 1'
_atom_sites_solution_hydrogens geom
_atom_sites_solution_primary direct
_atom_sites_solution_secondary difmap
_audit_creation_method SHELXL-97
_cell_angle_alpha 90.00
_cell_angle_beta 91.4680(10)
_cell_angle_gamma 90.00
_cell_formula_units_Z 4
_cell_length_a 10.2970(6)
_cell_length_b 30.9262(17)
_cell_length_c 30.5635(16)
_cell_measurement_temperature 293(2)
_cell_volume 9729.7(9)
_computing_structure_refinement 'SHELXL-97 (Sheldrick, 1997)'
_computing_structure_solution 'SHELXS-97 (Sheldrick, 1990)'
_diffrn_ambient_temperature 293(2)
_diffrn_measured_fraction_theta_full 0.997
_diffrn_measured_fraction_theta_max 0.997
_diffrn_radiation_monochromator graphite
_diffrn_radiation_source 'fine-focus sealed tube'
_diffrn_radiation_type MoK\a
_diffrn_radiation_wavelength 0.71073
_diffrn_reflns_av_R_equivalents 0.0403
_diffrn_reflns_av_sigmaI/netI 0.0728
_diffrn_reflns_limit_h_max 12
_diffrn_reflns_limit_h_min -12
_diffrn_reflns_limit_k_max 38
_diffrn_reflns_limit_k_min -36
_diffrn_reflns_limit_l_max 37
_diffrn_reflns_limit_l_min -30
_diffrn_reflns_number 53059
_diffrn_reflns_theta_full 26.00
_diffrn_reflns_theta_max 26.00
_diffrn_reflns_theta_min 1.87
_exptl_absorpt_coefficient_mu 1.007
_exptl_absorpt_correction_T_max 0.9060
_exptl_absorpt_correction_T_min 0.8802
_exptl_crystal_density_diffrn 0.721
_exptl_crystal_density_method 'not measured'
_exptl_crystal_F_000 2116
_exptl_crystal_size_max 0.13
_exptl_crystal_size_mid 0.12
_exptl_crystal_size_min 0.10
_platon_squeeze_details
;
;
_refine_diff_density_max 1.407
_refine_diff_density_min -4.824
_refine_diff_density_rms 0.100
_refine_ls_extinction_method none
_refine_ls_goodness_of_fit_ref 1.777
_refine_ls_hydrogen_treatment mixed
_refine_ls_matrix_type fullcycle
_refine_ls_number_parameters 569
_refine_ls_number_reflns 19078
_refine_ls_number_restraints 0
_refine_ls_restrained_S_all 1.777
_refine_ls_R_factor_all 0.1113
_refine_ls_R_factor_gt 0.0799
_refine_ls_shift/su_max 0.000
_refine_ls_shift/su_mean 0.000
_refine_ls_structure_factor_coef Fsqd
_refine_ls_weighting_details 'calc w=1/[\s^2^(Fo^2^)+(0.0600P)^2^+1.2200P] where P=(Fo^2^+2Fc^2^)/3'
_refine_ls_weighting_scheme calc
_refine_ls_wR_factor_gt 0.2059
_refine_ls_wR_factor_ref 0.2253
_reflns_number_gt 12122
_reflns_number_total 19078
_reflns_threshold_expression >2sigma(I)
_cod_data_source_file ic502643m_si_007.cif
_cod_data_source_block IIa
_cod_depositor_comments 'Adding full bibliography for 4342086--4342096.cif.'
_cod_original_sg_symbol_Hall -P2yn
_cod_original_sg_symbol_H-M P21/n
_cod_database_code 4342091

loop_
_symmetry_equiv_pos_as_xyz
'x, y, z'
'-x+1/2, y+1/2, -z+1/2'
'-x, -y, -z'
'x-1/2, -y-1/2, z-1/2'

loop_
_atom_site_label
_atom_site_type_symbol
_atom_site_fract_x
_atom_site_fract_y
_atom_site_fract_z
_atom_site_U_iso_or_equiv
_atom_site_adp_type
_atom_site_occupancy
_atom_site_symmetry_multiplicity
_atom_site_calc_flag
_atom_site_refinement_flags
C1 C -0.2289(5) 0.31328(16) 0.41092(16) 0.0442(10) Uani 1 1 d .
C2 C -0.3531(5) 0.30095(15) 0.43378(16) 0.0422(10) Uani 1 1 d .
C3 C -0.3483(4) 0.28717(16) 0.47757(15) 0.0423(11) Uani 1 1 d .
H3 H -0.2691 0.2843 0.4927 0.051 Uiso 1 1 calc R
C4 C -0.4656(5) 0.27776(16) 0.49814(17) 0.0464(11) Uani 1 1 d .
C5 C -0.5834(5) 0.28544(16) 0.47611(17) 0.0460(11) Uani 1 1 d .
H5 H -0.6613 0.2811 0.4902 0.055 Uiso 1 1 calc R
C6 C -0.5841(4) 0.29943(16) 0.43337(15) 0.0413(10) Uani 1 1 d .
C7 C -0.4707(5) 0.30696(15) 0.41171(16) 0.0426(10) Uani 1 1 d .
H7 H -0.4731 0.3160 0.3827 0.051 Uiso 1 1 calc R
C8 C -0.7110(5) 0.30818(14) 0.40881(15) 0.0400(10) Uani 1 1 d .
C9 C -0.5381(5) 0.23773(18) 0.56296(17) 0.0499(12) Uani 1 1 d .
C10 C -0.5037(6) 0.22408(19) 0.60903(18) 0.0561(13) Uani 1 1 d .
C11 C -0.3849(5) 0.23360(19) 0.62908(18) 0.0551(13) Uani 1 1 d .
H11 H -0.3233 0.2494 0.6141 0.066 Uiso 1 1 calc R
C12 C -0.3570(6) 0.21916(19) 0.67252(18) 0.0576(14) Uani 1 1 d .
H12 H -0.2770 0.2250 0.6860 0.069 Uiso 1 1 calc R
C13 C -0.4522(5) 0.19596(17) 0.69467(16) 0.0492(12) Uani 1 1 d .
C14 C -0.5699(6) 0.18633(19) 0.67509(18) 0.0572(14) Uani 1 1 d .
H14 H -0.6316 0.1707 0.6901 0.069 Uiso 1 1 calc R
C15 C -0.5961(6) 0.20050(18) 0.63181(18) 0.0559(13) Uani 1 1 d .
H15 H -0.6757 0.1941 0.6183 0.067 Uiso 1 1 calc R
C16 C -0.4345(5) 0.18115(17) 0.74009(15) 0.0456(11) Uani 1 1 d .
C17 C 0.2783(5) 0.41887(15) 0.30559(17) 0.0456(11) Uani 1 1 d .
C18 C 0.4031(5) 0.44214(15) 0.29551(15) 0.0413(10) Uani 1 1 d .
C19 C 0.4006(5) 0.48564(16) 0.28267(17) 0.0465(11) Uani 1 1 d .
H19 H 0.3225 0.5006 0.2797 0.056 Uiso 1 1 calc R
C20 C 0.5188(5) 0.50595(15) 0.27440(17) 0.0455(11) Uani 1 1 d .
C21 C 0.6344(4) 0.48445(15) 0.28041(15) 0.0412(10) Uani 1 1 d .
H21 H 0.7123 0.4989 0.2762 0.049 Uiso 1 1 calc R
C22 C 0.6357(4) 0.44063(15) 0.29299(15) 0.0414(10) Uani 1 1 d .
C23 C 0.5186(5) 0.41925(15) 0.29959(15) 0.0412(10) Uani 1 1 d .
H23 H 0.5180 0.3900 0.3066 0.049 Uiso 1 1 calc R
C24 C 0.7612(4) 0.41637(15) 0.30012(15) 0.0411(10) Uani 1 1 d .
C25 C 0.6007(6) 0.58049(19) 0.2621(2) 0.0640(15) Uani 1 1 d .
C26 C 0.5735(6) 0.6257(2) 0.2452(2) 0.0626(15) Uani 1 1 d .
C27 C 0.4560(5) 0.6374(2) 0.22722(19) 0.0574(14) Uani 1 1 d .
H27 H 0.3886 0.6174 0.2259 0.069 Uiso 1 1 calc R
C28 C 0.4358(6) 0.67949(18) 0.2106(2) 0.0578(14) Uani 1 1 d .
H28 H 0.3563 0.6876 0.1981 0.069 Uiso 1 1 calc R
C29 C 0.5379(5) 0.70821(18) 0.2136(2) 0.0579(14) Uani 1 1 d .
C30 C 0.6582(6) 0.69601(19) 0.23243(19) 0.0596(14) Uani 1 1 d .
H30 H 0.7262 0.7158 0.2341 0.071 Uiso 1 1 calc R
C31 C 0.6753(6) 0.65500(18) 0.24828(18) 0.0537(13) Uani 1 1 d .
H31 H 0.7545 0.6468 0.2610 0.064 Uiso 1 1 calc R
C32 C 0.5279(5) 0.74950(16) 0.18653(19) 0.0502(12) Uani 1 1 d .
C33 C 0.0191(5) 0.43546(16) 0.43187(17) 0.0491(12) Uani 1 1 d .
C34 C 0.0109(5) 0.46820(16) 0.46765(17) 0.0471(11) Uani 1 1 d .
C35 C 0.0126(6) 0.45677(17) 0.51046(16) 0.0509(12) Uani 1 1 d .
H35 H 0.0211 0.4278 0.5182 0.061 Uiso 1 1 calc R
C36 C -0.0018(6) 0.51189(17) 0.45679(18) 0.0529(12) Uani 1 1 d .
H36 H -0.0030 0.5202 0.4275 0.064 Uiso 1 1 calc R
C37 C 0.1731(6) 0.58248(19) 0.0088(2) 0.0625(15) Uani 1 1 d .
H37A H 0.1818 0.6050 -0.0126 0.094 Uiso 1 1 calc R
H37B H 0.2052 0.5926 0.0367 0.094 Uiso 1 1 calc R
H37C H 0.0831 0.5747 0.0109 0.094 Uiso 1 1 calc R
C38 C 0.3128(6) 0.5201(2) 0.0329(2) 0.0641(15) Uani 1 1 d .
H38A H 0.4044 0.5182 0.0282 0.096 Uiso 1 1 calc R
H38B H 0.2768 0.4915 0.0345 0.096 Uiso 1 1 calc R
H38C H 0.2981 0.5352 0.0597 0.096 Uiso 1 1 calc R
N1 N -0.4579(4) 0.26208(15) 0.54105(13) 0.0504(10) Uani 1 1 d .
H1 H -0.3890 0.2697 0.5556 0.060 Uiso 1 1 calc R
N2 N 0.5104(4) 0.55165(12) 0.26383(15) 0.0470(9) Uani 1 1 d .
H2 H 0.4333 0.5609 0.2578 0.056 Uiso 1 1 calc R
N3 N 0.2485(5) 0.54422(17) -0.00452(17) 0.0665(13) Uani 1 1 d .
H3A H 0.3101 0.5528 -0.0230 0.080 Uiso 1 1 d R
H3B H 0.1951 0.5260 -0.0192 0.080 Uiso 1 1 d R
O1 O 0.0232(3) 0.35663(10) 0.34909(10) 0.0393(7) Uani 1 1 d .
O2 O -0.1245(3) 0.31279(11) 0.43271(11) 0.0467(8) Uani 1 1 d .
O3 O -0.2420(3) 0.32147(12) 0.37182(12) 0.0527(9) Uani 1 1 d .
O4 O -0.7061(3) 0.30786(10) 0.36797(10) 0.0426(7) Uani 1 1 d .
O5 O -0.8118(3) 0.31430(11) 0.43076(11) 0.0427(7) Uani 1 1 d .
O6 O -0.6460(4) 0.23123(12) 0.54512(12) 0.0575(9) Uani 1 1 d .
O7 O -0.5229(4) 0.16143(12) 0.75416(11) 0.0518(9) Uani 1 1 d .
O8 O -0.3334(3) 0.19105(11) 0.76156(11) 0.0451(7) Uani 1 1 d .
O9 O 0.1776(3) 0.44147(10) 0.30918(11) 0.0430(7) Uani 1 1 d .
O10 O 0.2867(3) 0.37959(11) 0.30968(12) 0.0486(8) Uani 1 1 d .
O11 O 0.7510(3) 0.37594(11) 0.29861(12) 0.0480(8) Uani 1 1 d .
O12 O 0.8612(3) 0.43772(10) 0.30753(11) 0.0421(7) Uani 1 1 d .
O13 O 0.7075(4) 0.56878(13) 0.27763(12) 0.0602(10) Uani 1 1 d .
O14 O 0.6300(3) 0.76955(12) 0.19775(12) 0.0522(8) Uani 1 1 d .
O15 O 0.4341(4) 0.76351(11) 0.16698(12) 0.0525(8) Uani 1 1 d .
O16 O 0.0268(3) 0.39703(10) 0.44313(11) 0.0446(7) Uani 1 1 d .
O17 O 0.0176(3) 0.44887(11) 0.39315(11) 0.0489(8) Uani 1 1 d .
Zn1 Zn -0.12534(5) 0.330460(18) 0.318320(17) 0.04101(15) Uani 1 1 d .
Zn2 Zn 0.02680(5) 0.342020(18) 0.410080(18) 0.04149(15) Uani 1 1 d .
Zn3 Zn 0.02341(5) 0.417540(17) 0.336830(18) 0.04006(15) Uani 1 1 d .
Zn4 Zn 0.16829(5) 0.326870(17) 0.321860(18) 0.04015(15) Uani 1 1 d .

loop_
_atom_site_aniso_label
_atom_site_aniso_U_11
_atom_site_aniso_U_22
_atom_site_aniso_U_33
_atom_site_aniso_U_23
_atom_site_aniso_U_13
_atom_site_aniso_U_12
C1 0.039(2) 0.048(3) 0.045(3) 0.008(2) 0.001(2) -0.005(2)
C2 0.040(2) 0.044(3) 0.042(2) 0.007(2) 0.010(2) 0.003(2)
C3 0.034(2) 0.053(3) 0.040(2) 0.012(2) -0.0012(19) -0.011(2)
C4 0.040(3) 0.051(3) 0.048(3) 0.019(2) 0.004(2) 0.000(2)
C5 0.037(2) 0.050(3) 0.052(3) 0.016(2) 0.002(2) 0.008(2)
C6 0.038(2) 0.051(3) 0.036(2) -0.003(2) 0.0008(19) -0.011(2)
C7 0.044(3) 0.045(3) 0.039(2) 0.005(2) 0.001(2) -0.001(2)
C8 0.041(2) 0.036(2) 0.043(3) 0.0115(19) 0.004(2) 0.0043(18)
C9 0.043(3) 0.055(3) 0.051(3) 0.020(2) 0.004(2) 0.010(2)
C10 0.063(3) 0.060(3) 0.046(3) 0.006(2) 0.006(2) -0.010(3)
C11 0.045(3) 0.066(3) 0.055(3) 0.012(3) 0.008(2) -0.018(2)
C12 0.065(4) 0.061(3) 0.047(3) 0.014(3) 0.011(3) 0.010(3)
C13 0.062(3) 0.049(3) 0.037(2) 0.000(2) 0.006(2) 0.007(2)
C14 0.058(3) 0.060(3) 0.054(3) 0.013(3) -0.003(3) 0.004(3)
C15 0.058(3) 0.063(3) 0.048(3) -0.003(3) 0.006(2) -0.010(3)
C16 0.047(3) 0.059(3) 0.031(2) -0.003(2) -0.001(2) -0.012(2)
C17 0.050(3) 0.037(2) 0.050(3) 0.006(2) 0.016(2) 0.005(2)
C18 0.045(3) 0.039(2) 0.040(2) -0.0053(19) -0.0029(19) 0.0019(19)
C19 0.039(3) 0.045(3) 0.055(3) 0.007(2) -0.009(2) 0.006(2)
C20 0.049(3) 0.038(2) 0.048(3) -0.002(2) -0.009(2) 0.003(2)
C21 0.036(2) 0.043(2) 0.045(2) 0.017(2) 0.0007(19) -0.0082(18)
C22 0.034(2) 0.044(2) 0.046(3) 0.010(2) -0.0082(19) -0.0018(18)
C23 0.044(3) 0.036(2) 0.045(3) 0.0037(19) 0.011(2) 0.0043(19)
C24 0.036(2) 0.046(2) 0.042(2) 0.002(2) -0.0073(19) 0.0000(19)
C25 0.063(4) 0.060(3) 0.069(4) 0.013(3) -0.011(3) -0.012(3)
C26 0.051(3) 0.070(4) 0.068(4) 0.012(3) 0.019(3) -0.007(3)
C27 0.048(3) 0.065(3) 0.060(3) -0.001(3) 0.012(3) -0.008(3)
C28 0.055(3) 0.057(3) 0.062(3) -0.012(3) 0.017(3) 0.006(3)
C29 0.051(3) 0.051(3) 0.073(4) 0.015(3) 0.015(3) 0.004(2)
C30 0.063(4) 0.055(3) 0.062(3) 0.020(3) 0.009(3) 0.013(3)
C31 0.051(3) 0.059(3) 0.051(3) 0.013(2) 0.010(2) -0.004(2)
C32 0.051(3) 0.041(3) 0.059(3) -0.005(2) 0.007(2) -0.004(2)
C33 0.055(3) 0.044(3) 0.048(3) -0.006(2) 0.006(2) -0.025(2)
C34 0.044(3) 0.047(3) 0.049(3) -0.013(2) -0.008(2) -0.004(2)
C35 0.067(3) 0.040(2) 0.044(3) -0.007(2) -0.010(2) -0.002(2)
C36 0.062(3) 0.046(3) 0.051(3) -0.007(2) 0.004(2) -0.009(2)
C37 0.064(4) 0.062(4) 0.061(4) 0.002(3) 0.002(3) 0.003(3)
C38 0.067(4) 0.066(4) 0.059(3) 0.016(3) -0.003(3) -0.003(3)
N1 0.040(2) 0.069(3) 0.042(2) 0.016(2) 0.0071(17) 0.0010(19)
N2 0.036(2) 0.041(2) 0.065(3) 0.0014(19) 0.0110(19) 0.0009(16)
N3 0.066(3) 0.067(3) 0.066(3) 0.018(3) -0.001(2) 0.012(2)
O1 0.0409(17) 0.0364(16) 0.0403(16) -0.0027(13) -0.0029(13) 0.0008(13)
O2 0.0421(18) 0.0529(19) 0.0450(18) 0.0039(15) -0.0031(15) -0.0025(15)
O3 0.046(2) 0.068(2) 0.0445(19) 0.0174(17) 0.0028(15) -0.0050(17)
O4 0.0412(17) 0.0481(18) 0.0383(17) -0.0008(14) -0.0021(13) 0.0005(14)
O5 0.0333(16) 0.0523(19) 0.0424(17) 0.0001(15) -0.0012(13) 0.0005(14)
O6 0.063(2) 0.056(2) 0.053(2) 0.0145(17) -0.0069(18) -0.0131(18)
O7 0.054(2) 0.066(2) 0.0350(17) -0.0064(16) 0.0001(15) -0.0130(17)
O8 0.0427(18) 0.0488(18) 0.0436(18) -0.0010(15) -0.0016(14) -0.0002(14)
O9 0.0446(18) 0.0404(17) 0.0441(17) 0.0137(14) 0.0029(14) 0.0072(14)
O10 0.0419(18) 0.0461(18) 0.058(2) 0.0205(16) 0.0053(15) 0.0098(14)
O11 0.0488(19) 0.0437(18) 0.051(2) 0.0051(15) -0.0025(15) -0.0015(15)
O12 0.0357(16) 0.0442(17) 0.0463(17) 0.0003(15) -0.0019(13) 0.0032(13)
O13 0.058(2) 0.066(2) 0.056(2) 0.0111(18) -0.0146(18) -0.0125(19)
O14 0.047(2) 0.053(2) 0.056(2) 0.0143(17) -0.0090(16) -0.0009(16)
O15 0.057(2) 0.0427(18) 0.058(2) -0.0060(16) -0.0010(17) 0.0052(16)
O16 0.0455(19) 0.0437(18) 0.0445(18) -0.0019(15) -0.0014(14) -0.0013(14)
O17 0.054(2) 0.0454(18) 0.0473(18) -0.0103(15) 0.0022(15) 0.0007(15)
Zn1 0.0410(3) 0.0439(3) 0.0378(3) -0.0044(2) -0.0027(2) 0.0004(2)
Zn2 0.0363(3) 0.0467(3) 0.0413(3) 0.0011(2) -0.0024(2) -0.0005(2)
Zn3 0.0396(3) 0.0382(3) 0.0423(3) -0.0009(2) -0.0007(2) 0.0014(2)
Zn4 0.0402(3) 0.0394(3) 0.0407(3) -0.0023(2) -0.0008(2) 0.0014(2)

loop_
_atom_type_symbol
_atom_type_description
_atom_type_scat_dispersion_real
_atom_type_scat_dispersion_imag
_atom_type_scat_source
C C 0.0033 0.0016 'International Tables Vol C Tables 4.2.6.8 and 6.1.1.4'
H H 0.0000 0.0000 'International Tables Vol C Tables 4.2.6.8 and 6.1.1.4'
N N 0.0061 0.0033 'International Tables Vol C Tables 4.2.6.8 and 6.1.1.4'
O O 0.0106 0.0060 'International Tables Vol C Tables 4.2.6.8 and 6.1.1.4'
Zn Zn 0.2839 1.4301 'International Tables Vol C Tables 4.2.6.8 and 6.1.1.4'

loop_
_geom_angle_atom_site_label_1
_geom_angle_atom_site_label_2
_geom_angle_atom_site_label_3
_geom_angle
_geom_angle_site_symmetry_1
_geom_angle_site_symmetry_3
O3 C1 O2 126.4(4) . .
O3 C1 C2 115.3(4) . .
O2 C1 C2 118.3(4) . .
C7 C2 C3 121.0(4) . .
C7 C2 C1 118.6(4) . .
C3 C2 C1 120.3(4) . .
C2 C3 C4 118.6(4) . .
C2 C3 H3 120.7 . .
C4 C3 H3 120.7 . .
C5 C4 N1 122.7(4) . .
C5 C4 C3 119.7(4) . .
N1 C4 C3 117.5(4) . .
C6 C5 C4 119.7(4) . .
C6 C5 H5 120.1 . .
C4 C5 H5 120.1 . .
C5 C6 C7 121.7(5) . .
C5 C6 C8 120.7(4) . .
C7 C6 C8 117.6(4) . .
C6 C7 C2 119.0(4) . .
C6 C7 H7 120.5 . .
C2 C7 H7 120.5 . .
O4 C8 O5 125.8(4) . .
O4 C8 C6 115.9(4) . .
O5 C8 C6 118.2(4) . .
O6 C9 N1 115.9(4) . .
O6 C9 C10 123.5(4) . .
N1 C9 C10 120.2(5) . .
C11 C10 C15 119.7(5) . .
C11 C10 C9 122.6(5) . .
C15 C10 C9 117.8(5) . .
C10 C11 C12 120.0(5) . .
C10 C11 H11 120.0 . .
C12 C11 H11 120.0 . .
C13 C12 C11 119.0(6) . .
C13 C12 H12 120.5 . .
C11 C12 H12 120.5 . .
C14 C13 C12 121.4(5) . .
C14 C13 C16 115.6(5) . .
C12 C13 C16 123.0(5) . .
C13 C14 C15 119.2(5) . .
C13 C14 H14 120.4 . .
C15 C14 H14 120.4 . .
C10 C15 C14 120.8(6) . .
C10 C15 H15 119.6 . .
C14 C15 H15 119.6 . .
O7 C16 O8 124.8(4) . .
O7 C16 C13 115.2(4) . .
O8 C16 C13 120.0(4) . .
O10 C17 O9 126.8(4) . .
O10 C17 C18 115.8(4) . .
O9 C17 C18 117.4(4) . .
C23 C18 C19 121.6(5) . .
C23 C18 C17 118.1(4) . .
C19 C18 C17 120.3(4) . .
C20 C19 C18 118.2(4) . .
C20 C19 H19 120.9 . .
C18 C19 H19 120.9 . .
C21 C20 C19 121.0(4) . .
C21 C20 N2 123.2(4) . .
C19 C20 N2 115.5(4) . .
C20 C21 C22 120.3(4) . .
C20 C21 H21 119.8 . .
C22 C21 H21 119.8 . .
C23 C22 C21 119.6(4) . .
C23 C22 C24 119.0(4) . .
C21 C22 C24 121.4(4) . .
C18 C23 C22 119.2(4) . .
C18 C23 H23 120.4 . .
C22 C23 H23 120.4 . .
O12 C24 O11 127.3(4) . .
O12 C24 C22 117.8(4) . .
O11 C24 C22 114.9(4) . .
O13 C25 N2 114.6(4) . .
O13 C25 C26 123.7(5) . .
N2 C25 C26 121.6(5) . .
C27 C26 C31 120.9(6) . .
C27 C26 C25 122.5(5) . .
C31 C26 C25 116.6(6) . .
C26 C27 C28 120.7(5) . .
C26 C27 H27 119.6 . .
C28 C27 H27 119.6 . .
C29 C28 C27 117.8(6) . .
C29 C28 H28 121.1 . .
C27 C28 H28 121.1 . .
C28 C29 C30 121.2(5) . .
C28 C29 C32 117.6(5) . .
C30 C29 C32 119.7(5) . .
C31 C30 C29 119.9(6) . .
C31 C30 H30 120.0 . .
C29 C30 H30 120.0 . .
C30 C31 C26 119.5(6) . .
C30 C31 H31 120.3 . .
C26 C31 H31 120.3 . .
O15 C32 O14 127.7(4) . .
O15 C32 C29 127.9(5) . .
O14 C32 C29 102.7(4) . .
O16 C33 O17 125.3(4) . .
O16 C33 C34 116.8(4) . .
O17 C33 C34 117.8(4) . .
C35 C34 C36 118.7(5) . .
C35 C34 C33 122.0(5) . .
C36 C34 C33 119.2(5) . .
C34 C35 C36 120.7(5) . 3_566
C34 C35 H35 119.7 . .
C36 C35 H35 119.7 3_566 .
C34 C36 C35 120.6(5) . 3_566
C34 C36 H36 119.7 . .
C35 C36 H36 119.7 3_566 .
N3 C37 H37A 109.5 . .
N3 C37 H37B 109.5 . .
H37A C37 H37B 109.5 . .
N3 C37 H37C 109.5 . .
H37A C37 H37C 109.5 . .
H37B C37 H37C 109.5 . .
N3 C38 H38A 109.5 . .
N3 C38 H38B 109.5 . .
H38A C38 H38B 109.5 . .
N3 C38 H38C 109.5 . .
H38A C38 H38C 109.5 . .
H38B C38 H38C 109.5 . .
C9 N1 C4 131.0(3) . .
C9 N1 H1 114.5 . .
C4 N1 H1 114.5 . .
C25 N2 C20 130.0(4) . .
C25 N2 H2 115.0 . .
C20 N2 H2 115.0 . .
C37 N3 C38 114.3(4) . .
C37 N3 H3A 108.7 . .
C38 N3 H3A 108.7 . .
C37 N3 H3B 108.7 . .
C38 N3 H3B 108.7 . .
H3A N3 H3B 107.6 . .
Zn2 O1 Zn3 114.88(15) . .
Zn2 O1 Zn1 111.48(15) . .
Zn3 O1 Zn1 108.52(15) . .
Zn2 O1 Zn4 107.85(15) . .
Zn3 O1 Zn4 111.92(15) . .
Zn1 O1 Zn4 101.39(14) . .
C1 O2 Zn2 119.4(2) . .
C1 O3 Zn1 138.2(3) . .
C8 O4 Zn4 131.8(2) . 1_455
C8 O5 Zn2 126.5(2) . 1_455
C16 O7 Zn1 129.5(2) . 4_566
C16 O8 Zn4 114.7(2) . 4_566
C17 O9 Zn3 120.4(2) . .
C17 O10 Zn4 139.3(2) . .
C24 O11 Zn1 130.1(2) . 1_655
C24 O12 Zn3 127.1(2) . 1_655
C32 O14 Zn1 113.1(2) . 2
C32 O15 Zn4 127.6(2) . 2
C33 O16 Zn2 133.1(2) . .
C33 O17 Zn3 131.3(2) . .
O14 Zn1 O1 122.49(14) 2_545 .
O14 Zn1 O11 126.78(15) 2_545 1_455
O1 Zn1 O11 110.00(13) . 1_455
O14 Zn1 O3 93.33(16) 2_545 .
O1 Zn1 O3 97.95(14) . .
O11 Zn1 O3 87.38(15) 1_455 .
O14 Zn1 O7 84.13(15) 2_545 4_665
O1 Zn1 O7 89.70(14) . 4_665
O11 Zn1 O7 88.16(14) 1_455 4_665
O3 Zn1 O7 172.10(14) . 4_665
O14 Zn1 Zn4 89.53(11) 2_545 .
O1 Zn1 Zn4 39.40(9) . .
O11 Zn1 Zn4 132.15(10) 1_455 .
O3 Zn1 Zn4 124.46(10) . .
O7 Zn1 Zn4 63.11(9) 4_665 .
O14 Zn1 Zn3 152.06(11) 2_545 .
O1 Zn1 Zn3 35.42(9) . .
O11 Zn1 Zn3 75.68(10) 1_455 .
O3 Zn1 Zn3 105.22(11) . .
O7 Zn1 Zn3 79.94(10) 4_665 .
Zn4 Zn1 Zn3 62.796(17) . .
O1 Zn2 O2 117.37(14) . .
O1 Zn2 O5 114.30(14) . 1_655
O2 Zn2 O5 111.27(14) . 1_655
O1 Zn2 O16 107.06(13) . .
O2 Zn2 O16 102.00(14) . .
O5 Zn2 O16 102.85(14) 1_655 .
O1 Zn2 Zn4 36.52(9) . .
O2 Zn2 Zn4 129.15(10) . .
O5 Zn2 Zn4 78.63(10) 1_655 .
O16 Zn2 Zn4 125.03(10) . .
O1 Zn3 O9 117.31(13) . .
O1 Zn3 O12 113.14(13) . 1_455
O9 Zn3 O12 111.69(13) . 1_455
O1 Zn3 O17 108.09(14) . .
O9 Zn3 O17 103.46(14) . .
O12 Zn3 O17 101.29(14) 1_455 .
O1 Zn3 Zn1 36.06(9) . .
O9 Zn3 Zn1 129.91(10) . .
O12 Zn3 Zn1 77.68(9) 1_455 .
O17 Zn3 Zn1 123.45(10) . .
O8 Zn4 O1 123.65(14) 4_665 .
O8 Zn4 O4 125.92(14) 4_665 1_655
O1 Zn4 O4 109.20(13) . 1_655
O8 Zn4 O10 92.60(14) 4_665 .
O1 Zn4 O10 99.50(13) . .
O4 Zn4 O10 89.14(14) 1_655 .
O8 Zn4 O15 84.37(14) 4_665 2_545
O1 Zn4 O15 88.83(13) . 2_545
O4 Zn4 O15 86.19(14) 1_655 2_545
O10 Zn4 O15 171.43(14) . 2_545
O8 Zn4 Zn1 89.53(10) 4_665 .
O1 Zn4 Zn1 39.22(9) . .
O4 Zn4 Zn1 132.16(10) 1_655 .
O10 Zn4 Zn1 123.78(9) . .
O15 Zn4 Zn1 64.32(10) 2_545 .
O8 Zn4 Zn2 150.99(10) 4_665 .
O1 Zn4 Zn2 35.64(9) . .
O4 Zn4 Zn2 75.00(9) 1_655 .
O10 Zn4 Zn2 108.98(10) . .
O15 Zn4 Zn2 76.72(10) 2_545 .
Zn1 Zn4 Zn2 62.535(17) . .

loop_
_geom_bond_atom_site_label_1
_geom_bond_atom_site_label_2
_geom_bond_distance
_geom_bond_site_symmetry_2
C1 O3 1.226(5) .
C1 O2 1.250(5) .
C1 C2 1.522(6) .
C2 C7 1.383(7) .
C2 C3 1.404(6) .
C3 C4 1.406(6) .
C3 H3 0.9300 .
C4 C5 1.393(7) .
C4 N1 1.399(5) .
C5 C6 1.376(7) .
C5 H5 0.9300 .
C6 C7 1.377(6) .
C6 C8 1.515(6) .
C7 H7 0.9300 .
C8 O4 1.251(5) .
C8 O5 1.264(5) .
C9 O6 1.242(5) .
C9 N1 1.313(5) .
C9 C10 1.503(7) .
C10 C11 1.386(8) .
C10 C15 1.398(7) .
C11 C12 1.423(8) .
C11 H11 0.9300 .
C12 C13 1.402(8) .
C12 H12 0.9300 .
C13 C14 1.370(8) .
C13 C16 1.469(7) .
C14 C15 1.413(8) .
C14 H14 0.9300 .
C15 H15 0.9300 .
C16 O7 1.186(5) .
C16 O8 1.254(5) .
C17 O10 1.224(5) .
C17 O9 1.257(5) .
C17 C18 1.512(7) .
C18 C23 1.387(6) .
C18 C19 1.401(7) .
C19 C20 1.398(7) .
C19 H19 0.9300 .
C20 C21 1.372(7) .
C20 N2 1.452(5) .
C21 C22 1.409(6) .
C21 H21 0.9300 .
C22 C23 1.394(6) .
C22 C24 1.505(6) .
C23 H23 0.9300 .
C24 O12 1.239(5) .
C24 O11 1.255(5) .
C25 O13 1.241(6) .
C25 N2 1.290(6) .
C25 C26 1.514(8) .
C26 C27 1.364(8) .
C26 C31 1.387(8) .
C27 C28 1.411(8) .
C27 H27 0.9300 .
C28 C29 1.377(8) .
C28 H28 0.9300 .
C29 C30 1.404(8) .
C29 C32 1.524(7) .
C30 C31 1.367(7) .
C30 H30 0.9300 .
C31 H31 0.9300 .
C32 O15 1.204(6) .
C32 O14 1.261(5) .
C33 O16 1.239(5) .
C33 O17 1.254(5) .
C33 C34 1.494(7) .
C34 C35 1.355(7) .
C34 C36 1.397(7) .
C35 C36 1.400(7) 3_566
C35 H35 0.9300 .
C36 C35 1.400(7) 3_566
C36 H36 0.9300 .
C37 N3 1.478(6) .
C37 H37A 0.9600 .
C37 H37B 0.9600 .
C37 H37C 0.9600 .
C38 N3 1.504(6) .
C38 H38A 0.9600 .
C38 H38B 0.9600 .
C38 H38C 0.9600 .
N1 H1 0.8600 .
N2 H2 0.8600 .
N3 H3A 0.8999 .
N3 H3B 0.8999 .
O1 Zn2 1.917(3) .
O1 Zn3 1.921(3) .
O1 Zn1 1.951(3) .
O1 Zn4 1.958(3) .
O2 Zn2 1.944(3) .
O3 Zn1 2.072(3) .
O4 Zn4 1.977(3) 1_455
O5 Zn2 1.961(3) 1_455
O7 Zn1 2.264(3) 4_566
O8 Zn4 1.924(3) 4_566
O9 Zn3 1.963(3) .
O10 Zn4 2.075(3) .
O11 Zn1 1.981(3) 1_655
O12 Zn3 1.976(3) 1_655
O14 Zn1 1.947(4) 2
O15 Zn4 2.255(3) 2
O16 Zn2 1.979(3) .
O17 Zn3 1.978(3) .
Zn1 O14 1.947(4) 2_545
Zn1 O11 1.981(3) 1_455
Zn1 O7 2.264(3) 4_665
Zn1 Zn4 3.0247(8) .
Zn1 Zn3 3.1423(8) .
Zn2 O5 1.961(3) 1_655
Zn2 Zn4 3.1327(8) .
Zn3 O12 1.976(3) 1_455
Zn4 O8 1.924(3) 4_665
Zn4 O4 1.977(3) 1_655
Zn4 O15 2.255(3) 2_545

loop_
_geom_torsion_atom_site_label_1
_geom_torsion_atom_site_label_2
_geom_torsion_atom_site_label_3
_geom_torsion_atom_site_label_4
_geom_torsion
_geom_torsion_site_symmetry_1
_geom_torsion_site_symmetry_4
O3 C1 C2 C7 -10.9(7) . .
O2 C1 C2 C7 171.4(4) . .
O3 C1 C2 C3 174.3(4) . .
O2 C1 C2 C3 -3.4(7) . .
C7 C2 C3 C4 2.7(8) . .
C1 C2 C3 C4 177.4(5) . .
C2 C3 C4 C5 -5.0(8) . .
C2 C3 C4 N1 176.9(4) . .
N1 C4 C5 C6 -177.7(4) . .
C3 C4 C5 C6 4.3(8) . .
C4 C5 C6 C7 -1.3(8) . .
C4 C5 C6 C8 -179.7(5) . .
C5 C6 C7 C2 -1.1(8) . .
C8 C6 C7 C2 177.4(4) . .
C3 C2 C7 C6 0.3(8) . .
C1 C2 C7 C6 -174.5(4) . .
C5 C6 C8 O4 -159.1(4) . .
C7 C6 C8 O4 22.4(6) . .
C5 C6 C8 O5 19.6(7) . .
C7 C6 C8 O5 -158.9(4) . .
O6 C9 C10 C11 -176.6(5) . .
N1 C9 C10 C11 -4.7(9) . .
O6 C9 C10 C15 4.1(8) . .
N1 C9 C10 C15 176.0(5) . .
C15 C10 C11 C12 0.4(9) . .
C9 C10 C11 C12 -178.9(5) . .
C10 C11 C12 C13 -1.1(9) . .
C11 C12 C13 C14 1.2(8) . .
C11 C12 C13 C16 -177.6(5) . .
C12 C13 C14 C15 -0.6(9) . .
C16 C13 C14 C15 178.2(5) . .
C11 C10 C15 C14 0.1(9) . .
C9 C10 C15 C14 179.5(5) . .
C13 C14 C15 C10 0.0(9) . .
C14 C13 C16 O7 2.1(7) . .
C12 C13 C16 O7 -179.1(5) . .
C14 C13 C16 O8 -175.2(5) . .
C12 C13 C16 O8 3.7(8) . .
O10 C17 C18 C23 -11.5(7) . .
O9 C17 C18 C23 168.0(4) . .
O10 C17 C18 C19 168.8(4) . .
O9 C17 C18 C19 -11.7(7) . .
C23 C18 C19 C20 -0.7(7) . .
C17 C18 C19 C20 179.0(5) . .
C18 C19 C20 C21 -2.6(8) . .
C18 C19 C20 N2 -176.4(4) . .
C19 C20 C21 C22 3.2(8) . .
N2 C20 C21 C22 176.5(4) . .
C20 C21 C22 C23 -0.4(8) . .
C20 C21 C22 C24 -179.6(4) . .
C19 C18 C23 C22 3.4(7) . .
C17 C18 C23 C22 -176.3(4) . .
C21 C22 C23 C18 -2.8(7) . .
C24 C22 C23 C18 176.3(4) . .
C23 C22 C24 O12 -158.1(4) . .
C21 C22 C24 O12 21.1(7) . .
C23 C22 C24 O11 20.6(6) . .
C21 C22 C24 O11 -160.2(4) . .
O13 C25 C26 C27 178.1(6) . .
N2 C25 C26 C27 -6.1(10) . .
O13 C25 C26 C31 -1.0(9) . .
N2 C25 C26 C31 174.8(5) . .
C31 C26 C27 C28 1.0(9) . .
C25 C26 C27 C28 -178.0(6) . .
C26 C27 C28 C29 -0.6(9) . .
C27 C28 C29 C30 0.2(9) . .
C27 C28 C29 C32 165.8(5) . .
C28 C29 C30 C31 -0.2(9) . .
C32 C29 C30 C31 -165.5(5) . .
C29 C30 C31 C26 0.6(9) . .
C27 C26 C31 C30 -1.0(9) . .
C25 C26 C31 C30 178.1(6) . .
C28 C29 C32 O15 11.1(9) . .
C30 C29 C32 O15 176.9(5) . .
C28 C29 C32 O14 176.8(5) . .
C30 C29 C32 O14 -17.4(7) . .
O16 C33 C34 C35 0.5(7) . .
O17 C33 C34 C35 -179.6(5) . .
O16 C33 C34 C36 -178.2(5) . .
O17 C33 C34 C36 1.8(7) . .
C36 C34 C35 C36 0.1(9) . 3_566
C33 C34 C35 C36 -178.6(5) . 3_566
C35 C34 C36 C35 -0.1(9) . 3_566
C33 C34 C36 C35 178.6(5) . 3_566
O6 C9 N1 C4 -9.6(7) . .
C10 C9 N1 C4 177.9(4) . .
C5 C4 N1 C9 28.0(7) . .
C3 C4 N1 C9 -154.0(4) . .
O13 C25 N2 C20 -11.1(8) . .
C26 C25 N2 C20 172.8(5) . .
C21 C20 N2 C25 -7.1(7) . .
C19 C20 N2 C25 166.5(5) . .
O3 C1 O2 Zn2 18.4(6) . .
C2 C1 O2 Zn2 -164.2(3) . .
O2 C1 O3 Zn1 9.8(7) . .
C2 C1 O3 Zn1 -167.7(3) . .
O5 C8 O4 Zn4 13.6(6) . 1_455
C6 C8 O4 Zn4 -167.7(2) . 1_455
O4 C8 O5 Zn2 -20.3(5) . 1_455
C6 C8 O5 Zn2 161.1(3) . 1_455
O8 C16 O7 Zn1 45.4(7) . 4_566
C13 C16 O7 Zn1 -131.7(3) . 4_566
O7 C16 O8 Q2 -0.4(8) . .
C13 C16 O8 Q2 176.5(4) . .
O7 C16 O8 Zn4 -1.8(6) . 4_566
C13 C16 O8 Zn4 175.2(4) . 4_566
O10 C17 O9 Zn3 15.6(6) . .
C18 C17 O9 Zn3 -163.9(3) . .
O9 C17 O10 Zn4 1.7(8) . .
C18 C17 O10 Zn4 -178.8(3) . .
O12 C24 O11 Zn1 13.7(6) . 1_655
C22 C24 O11 Zn1 -164.8(2) . 1_655
O11 C24 O12 Zn3 -20.5(6) . 1_655
C22 C24 O12 Zn3 158.0(3) . 1_655
O15 C32 O14 Zn1 1.8(6) . 2
C29 C32 O14 Zn1 -164.0(3) . 2
O14 C32 O15 Q1 -18.0(14) . .
C29 C32 O15 Q1 144.3(11) . .
O14 C32 O15 Zn4 -43.9(7) . 2
C29 C32 O15 Zn4 118.4(5) . 2
O17 C33 O16 Zn2 -5.2(7) . .
C34 C33 O16 Zn2 174.7(2) . .
O16 C33 O17 Zn3 1.1(7) . .
C34 C33 O17 Zn3 -178.8(3) . .
Zn2 O1 Zn1 O14 -76.8(2) . 2_545
Zn3 O1 Zn1 O14 155.75(16) . 2_545
Zn4 O1 Zn1 O14 37.8(2) . 2_545
Zn2 O1 Zn1 O11 112.46(16) . 1_455
Zn3 O1 Zn1 O11 -15.0(2) . 1_455
Zn4 O1 Zn1 O11 -133.01(14) . 1_455
Zn2 O1 Zn1 O3 22.36(18) . .
Zn3 O1 Zn1 O3 -105.13(17) . .
Zn4 O1 Zn1 O3 136.89(15) . .
Zn2 O1 Zn1 O7 -159.61(16) . 4_665
Zn3 O1 Zn1 O7 72.90(16) . 4_665
Zn4 O1 Zn1 O7 -45.08(14) . 4_665
Zn2 O1 Zn1 Zn4 -114.5(2) . .
Zn3 O1 Zn1 Zn4 118.0(2) . .
Zn2 O1 Zn1 Zn3 127.5(2) . .
Zn4 O1 Zn1 Zn3 -118.0(2) . .
C1 O3 Zn1 O14 90.4(4) . 2_545
C1 O3 Zn1 O1 -33.1(4) . .
C1 O3 Zn1 O11 -142.9(4) . 1_455
C1 O3 Zn1 O7 161.4(8) . 4_665
C1 O3 Zn1 Zn4 -1.4(5) . .
C1 O3 Zn1 Zn3 -68.5(4) . .
Zn3 O1 Zn2 O2 114.72(18) . .
Zn1 O1 Zn2 O2 -9.2(2) . .
Zn4 O1 Zn2 O2 -119.71(16) . .
Zn3 O1 Zn2 O5 -112.28(17) . 1_655
Zn1 O1 Zn2 O5 123.75(16) . 1_655
Zn4 O1 Zn2 O5 13.29(19) . 1_655
Zn3 O1 Zn2 O16 0.9(2) . .
Zn1 O1 Zn2 O16 -123.06(16) . .
Zn4 O1 Zn2 O16 126.48(15) . .
Zn3 O1 Zn2 Zn4 -125.6(2) . .
Zn1 O1 Zn2 Zn4 110.5(2) . .
C1 O2 Zn2 O1 -16.6(3) . .
C1 O2 Zn2 O5 -150.9(3) . 1_655
C1 O2 Zn2 O16 100.0(3) . .
C1 O2 Zn2 Zn4 -58.4(3) . .
C33 O16 Zn2 O1 3.9(4) . .
C33 O16 Zn2 O2 -120.0(3) . .
C33 O16 Zn2 O5 124.6(3) . 1_655
C33 O16 Zn2 Zn4 39.6(4) . .
Zn2 O1 Zn3 O9 113.30(17) . .
Zn1 O1 Zn3 O9 -121.18(16) . .
Zn4 O1 Zn3 O9 -10.1(2) . .
Zn2 O1 Zn3 O12 -114.40(17) . 1_455
Zn1 O1 Zn3 O12 11.1(2) . 1_455
Zn4 O1 Zn3 O12 122.17(16) . 1_455
Zn2 O1 Zn3 O17 -3.1(2) . .
Zn1 O1 Zn3 O17 122.45(16) . .
Zn4 O1 Zn3 O17 -126.50(16) . .
Zn2 O1 Zn3 Zn1 -125.5(2) . .
Zn4 O1 Zn3 Zn1 111.1(2) . .
C17 O9 Zn3 O1 -9.8(3) . .
C17 O9 Zn3 O12 -142.8(3) . 1_455
C17 O9 Zn3 O17 109.1(3) . .
C17 O9 Zn3 Zn1 -50.9(3) . .
C33 O17 Zn3 O1 3.1(4) . .
C33 O17 Zn3 O9 -122.0(3) . .
C33 O17 Zn3 O12 122.2(3) . 1_455
C33 O17 Zn3 Zn1 39.6(4) . .
O14 Zn1 Zn3 O1 -47.7(3) 2_545 .
O11 Zn1 Zn3 O1 165.43(19) 1_455 .
O3 Zn1 Zn3 O1 82.23(19) . .
O7 Zn1 Zn3 O1 -103.90(18) 4_665 .
Zn4 Zn1 Zn3 O1 -39.07(16) . .
O14 Zn1 Zn3 O9 34.7(3) 2_545 .
O1 Zn1 Zn3 O9 82.4(2) . .
O11 Zn1 Zn3 O9 -112.20(16) 1_455 .
O3 Zn1 Zn3 O9 164.60(15) . .
O7 Zn1 Zn3 O9 -21.53(15) 4_665 .
Zn4 Zn1 Zn3 O9 43.30(12) . .
O14 Zn1 Zn3 O12 142.8(3) 2_545 1_455
O1 Zn1 Zn3 O12 -169.54(19) . 1_455
O11 Zn1 Zn3 O12 -4.11(14) 1_455 1_455
O3 Zn1 Zn3 O12 -87.31(14) . 1_455
O7 Zn1 Zn3 O12 86.56(13) 4_665 1_455
Zn4 Zn1 Zn3 O12 151.39(10) . 1_455
O14 Zn1 Zn3 O17 -121.7(3) 2_545 .
O1 Zn1 Zn3 O17 -74.0(2) . .
O11 Zn1 Zn3 O17 91.40(16) 1_455 .
O3 Zn1 Zn3 O17 8.19(17) . .
O7 Zn1 Zn3 O17 -177.94(15) 4_665 .
Zn4 Zn1 Zn3 O17 -113.10(13) . .
Zn2 O1 Zn4 O8 150.98(15) . 4_665
Zn3 O1 Zn4 O8 -81.72(19) . 4_665
Zn1 O1 Zn4 O8 33.8(2) . 4_665
Zn2 O1 Zn4 O4 -17.00(19) . 1_655
Zn3 O1 Zn4 O4 110.30(16) . 1_655
Zn1 O1 Zn4 O4 -134.22(14) . 1_655
Zn2 O1 Zn4 O10 -109.42(16) . .
Zn3 O1 Zn4 O10 17.88(18) . .
Zn1 O1 Zn4 O10 133.36(14) . .
Zn2 O1 Zn4 O15 68.55(15) . 2_545
Zn3 O1 Zn4 O15 -164.15(17) . 2_545
Zn1 O1 Zn4 O15 -48.67(14) . 2_545
Zn2 O1 Zn4 Zn1 117.2(2) . .
Zn3 O1 Zn4 Zn1 -115.5(2) . .
Zn3 O1 Zn4 Zn2 127.3(2) . .
Zn1 O1 Zn4 Zn2 -117.2(2) . .
C17 O10 Zn4 O8 103.7(4) . 4_665
C17 O10 Zn4 O1 -21.0(4) . .
C17 O10 Zn4 O4 -130.3(4) . 1_655
C17 O10 Zn4 O15 172.7(7) . 2_545
C17 O10 Zn4 Zn1 12.6(5) . .
C17 O10 Zn4 Zn2 -56.5(4) . .
O14 Zn1 Zn4 O8 58.67(15) 2_545 4_665
O1 Zn1 Zn4 O8 -152.44(17) . 4_665
O11 Zn1 Zn4 O8 -84.48(17) 1_455 4_665
O3 Zn1 Zn4 O8 152.39(17) . 4_665
O7 Zn1 Zn4 O8 -24.99(14) 4_665 4_665
Zn3 Zn1 Zn4 O8 -117.30(10) . 4_665
O14 Zn1 Zn4 O1 -148.89(18) 2_545 .
O11 Zn1 Zn4 O1 68.0(2) 1_455 .
O3 Zn1 Zn4 O1 -55.17(19) . .
O7 Zn1 Zn4 O1 127.45(18) 4_665 .
Zn3 Zn1 Zn4 O1 35.13(14) . .
O14 Zn1 Zn4 O4 -82.96(17) 2_545 1_655
O1 Zn1 Zn4 O4 65.93(19) . 1_655
O11 Zn1 Zn4 O4 133.88(19) 1_455 1_655
O3 Zn1 Zn4 O4 10.76(19) . 1_655
O7 Zn1 Zn4 O4 -166.62(17) 4_665 1_655
Zn3 Zn1 Zn4 O4 101.06(13) . 1_655
O14 Zn1 Zn4 O10 151.49(17) 2_545 .
O1 Zn1 Zn4 O10 -59.62(19) . .
O11 Zn1 Zn4 O10 8.33(19) 1_455 .
O3 Zn1 Zn4 O10 -114.79(19) . .
O7 Zn1 Zn4 O10 67.83(17) 4_665 .
Zn3 Zn1 Zn4 O10 -24.49(13) . .
O14 Zn1 Zn4 O15 -25.30(15) 2_545 2_545
O1 Zn1 Zn4 O15 123.59(18) . 2_545
O11 Zn1 Zn4 O15 -168.46(18) 1_455 2_545
O3 Zn1 Zn4 O15 68.42(17) . 2_545
O7 Zn1 Zn4 O15 -108.96(15) 4_665 2_545
Zn3 Zn1 Zn4 O15 158.73(11) . 2_545
O14 Zn1 Zn4 Zn2 -113.16(11) 2_545 .
O1 Zn1 Zn4 Zn2 35.73(14) . .
O11 Zn1 Zn4 Zn2 103.68(14) 1_455 .
O3 Zn1 Zn4 Zn2 -19.44(13) . .
O7 Zn1 Zn4 Zn2 163.18(11) 4_665 .
Zn3 Zn1 Zn4 Zn2 70.864(18) . .
O2 Zn2 Zn4 O8 27.7(2) . 4_665
O5 Zn2 Zn4 O8 136.0(2) 1_655 4_665
O16 Zn2 Zn4 O8 -126.2(2) . 4_665
O2 Zn2 Zn4 O1 84.1(2) . .
O5 Zn2 Zn4 O1 -167.66(18) 1_655 .
O16 Zn2 Zn4 O1 -69.8(2) . .
O1 Zn2 Zn4 O4 163.39(18) . 1_655
O2 Zn2 Zn4 O4 -112.54(16) . 1_655
O5 Zn2 Zn4 O4 -4.28(14) 1_655 1_655
O16 Zn2 Zn4 O4 93.54(16) . 1_655
O1 Zn2 Zn4 O10 79.62(18) . .
O2 Zn2 Zn4 O10 163.69(16) . .
O5 Zn2 Zn4 O10 -88.05(14) 1_655 .
O16 Zn2 Zn4 O10 9.77(15) . .
O1 Zn2 Zn4 O15 -107.04(18) . 2_545
O2 Zn2 Zn4 O15 -22.97(16) . 2_545
O5 Zn2 Zn4 O15 85.29(14) 1_655 2_545
O16 Zn2 Zn4 O15 -176.89(16) . 2_545
O1 Zn2 Zn4 Zn1 -39.32(15) . .
O2 Zn2 Zn4 Zn1 44.75(13) . .
O5 Zn2 Zn4 Zn1 153.02(10) 1_655 .
O16 Zn2 Zn4 Zn1 -109.17(12) . .

loop_
_platon_squeeze_void_nr
_platon_squeeze_void_average_x
_platon_squeeze_void_average_y
_platon_squeeze_void_average_z
_platon_squeeze_void_volume
_platon_squeeze_void_count_electrons
_platon_squeeze_void_content
1 -0.019 -0.013 -0.014 6670 542 ' '
